data_1565233
loop_
_publ_author_name
'Oishi, Takumi'
'Lugo-Fuentes, Leonardo I.'
'Jing, Yichuan'
'Jimenez-Halla, Jose Oscar Carlos'
'Barroso-Flores, Joaqu\'in'
'Nakamoto, Masaaki'
'Yamamoto, Yohsuke'
'Tsunoji, Nao'
'Shang, Rong'

_publ_section_title
;
 Proton to Hydride Umpolung at a Phosphonium Center Via Electron Relay: A
 New Strategy for Main-Group Based Water Reduction
;
_journal_name_full 'Chemical Science'
_journal_paper_doi 10.1039/D1SC05135K
_journal_year 2021
_chemical_formula_sum 'C60 H74 B4 O8 P2'
_chemical_formula_weight 1028.37
_chemical_name_systematic 2014/7
_space_group_crystal_system triclinic
_space_group_IT_number 2
_space_group_name_Hall '-P 1'
_space_group_name_H-M_alt 'P -1'
_atom_sites_solution_hydrogens geom
_audit_creation_method SHELXL-2014/5
_audit_update_record
;
2021-07-14 deposited with the CCDC.	2021-11-15 downloaded from the CCDC.
;
_cell_angle_alpha 104.883(2)
_cell_angle_beta 91.015(2)
_cell_angle_gamma 99.535(2)
_cell_formula_units_Z 2
_cell_length_a 10.9474(18)
_cell_length_b 14.320(2)
_cell_length_c 19.292(3)
_cell_measurement_reflns_used 8165
_cell_measurement_temperature 173(2)
_cell_measurement_theta_max 26.02
_cell_measurement_theta_min 2.19
_cell_volume 2876.7(8)
_computing_cell_refinement 'Bruker SAINT'
_computing_data_collection 'Bruker APEX2'
_computing_data_reduction 'Bruker SAINT'
_computing_molecular_graphics 'Bruker SHELXTL'
_computing_publication_material 'Bruker SHELXTL'
_computing_structure_refinement 'SHELXL-2014/5 (Sheldrick, 2014)'
_computing_structure_solution 'SHELXS-97 (Sheldrick 2008)'
_diffrn_ambient_temperature 173(2)
_diffrn_measured_fraction_theta_full 0.997
_diffrn_measured_fraction_theta_max 0.972
_diffrn_measurement_device_type 'Bruker APEX-II CCD'
_diffrn_measurement_method '\f and \w scans'
_diffrn_radiation_type MoK\a
_diffrn_radiation_wavelength 0.71073
_diffrn_reflns_av_R_equivalents 0.0381
_diffrn_reflns_av_unetI/netI 0.0508
_diffrn_reflns_Laue_measured_fraction_full 0.997
_diffrn_reflns_Laue_measured_fraction_max 0.972
_diffrn_reflns_limit_h_max 14
_diffrn_reflns_limit_h_min -14
_diffrn_reflns_limit_k_max 18
_diffrn_reflns_limit_k_min -18
_diffrn_reflns_limit_l_max 25
_diffrn_reflns_limit_l_min -25
_diffrn_reflns_number 34791
_diffrn_reflns_point_group_measured_fraction_full 0.997
_diffrn_reflns_point_group_measured_fraction_max 0.972
_diffrn_reflns_theta_full 25.242
_diffrn_reflns_theta_max 28.279
_diffrn_reflns_theta_min 1.890
_exptl_absorpt_coefficient_mu 0.128
_exptl_absorpt_correction_T_max 0.984
_exptl_absorpt_correction_T_min 0.936
_exptl_absorpt_correction_type multi-scan
_exptl_crystal_colour colorless
_exptl_crystal_density_diffrn 1.187
_exptl_crystal_density_method 'not measured'
_exptl_crystal_description block
_exptl_crystal_F_000 1096
_exptl_crystal_size_max 0.208
_exptl_crystal_size_mid 0.127
_exptl_crystal_size_min 0.124
_refine_diff_density_max 0.455
_refine_diff_density_min -0.334
_refine_diff_density_rms 0.048
_refine_ls_extinction_method none
_refine_ls_goodness_of_fit_ref 1.035
_refine_ls_hydrogen_treatment constr
_refine_ls_matrix_type full
_refine_ls_number_parameters 769
_refine_ls_number_reflns 13873
_refine_ls_number_restraints 432
_refine_ls_restrained_S_all 1.056
_refine_ls_R_factor_all 0.0821
_refine_ls_R_factor_gt 0.0527
_refine_ls_shift/su_max 0.001
_refine_ls_shift/su_mean 0.000
_refine_ls_structure_factor_coef Fsqd
_refine_ls_weighting_details 'w=1/[\s^2^(Fo^2^)+(0.0628P)^2^+1.0459P] where P=(Fo^2^+2Fc^2^)/3'
_refine_ls_weighting_scheme calc
_refine_ls_wR_factor_gt 0.1298
_refine_ls_wR_factor_ref 0.1481
_reflns_Friedel_coverage 0.000
_reflns_number_gt 9651
_reflns_number_total 13873
_reflns_threshold_expression 'I > 2\s(I)'
_cod_data_source_file d1sc05135k2.cif
_cod_data_source_block 1a
_cod_database_code 1565233
_shelx_space_group_comment
;
The symmetry employed for this shelxl refinement is uniquely defined
by the following loop, which should always be used as a source of
symmetry information in preference to the above space-group names.
They are only intended as comments.
;
_shelx_estimated_absorpt_t_min 0.974
_shelx_estimated_absorpt_t_max 0.984
_shelxl_version_number 2014/5

loop_
_space_group_symop_operation_xyz
'x, y, z'
'-x, -y, -z'

loop_
_atom_site_label
_atom_site_type_symbol
_atom_site_fract_x
_atom_site_fract_y
_atom_site_fract_z
_atom_site_U_iso_or_equiv
_atom_site_adp_type
_atom_site_occupancy
_atom_site_site_symmetry_order
_atom_site_calc_flag
_atom_site_refinement_flags_posn
_atom_site_refinement_flags_adp
_atom_site_refinement_flags_occupancy
_atom_site_disorder_assembly
_atom_site_disorder_group
P1 P -0.00072(4) 0.67751(4) 0.33436(2) 0.02764(12) Uani 1 1 d . . . . .
P2 P 0.41060(4) 0.31974(4) 0.16448(3) 0.02868(12) Uani 1 1 d . . . . .
O1 O 0.27855(13) 0.79346(10) 0.18620(7) 0.0375(3) Uani 1 1 d . . . . .
O2 O 0.12059(13) 0.67323(10) 0.19517(7) 0.0411(4) Uani 1 1 d . . . . .
O3 O -0.32555(15) 0.83753(12) 0.41574(8) 0.0512(4) Uani 1 1 d . . . . .
O4 O -0.20494(15) 0.79167(12) 0.32347(8) 0.0467(4) Uani 1 1 d . . . . .
O7 O 0.54856(13) 0.32599(10) 0.30457(7) 0.0392(3) Uani 1 1 d . . . . .
O8 O 0.62462(13) 0.19300(10) 0.31931(7) 0.0391(3) Uani 1 1 d . . . . .
B1 B 0.1865(2) 0.76382(16) 0.22699(11) 0.0293(4) Uani 1 1 d . . . . .
B2 B -0.2352(2) 0.78491(16) 0.38982(12) 0.0303(4) Uani 1 1 d . . . . .
B4 B 0.5572(2) 0.23056(17) 0.27555(12) 0.0327(5) Uani 1 1 d . . . . .
B3 B 0.1265(9) 0.2081(8) 0.1047(5) 0.0347(11) Uani 0.694(4) 1 d . U P A 1
O5 O 0.0126(3) 0.1597(3) 0.0794(2) 0.0628(9) Uani 0.694(4) 1 d . U P A 1
O6 O 0.1618(3) 0.2009(3) 0.1703(2) 0.0449(7) Uani 0.694(4) 1 d . U P A 1
C71 C -0.0433(4) 0.1219(4) 0.1375(3) 0.0611(10) Uani 0.694(4) 1 d . U P A 1
C72 C -0.1204(5) 0.1978(4) 0.1814(4) 0.1008(17) Uani 0.694(4) 1 d . U P A 1
H72A H -0.1688 0.1689 0.2153 0.151 Uiso 0.694(4) 1 calc R U P A 1
H72B H -0.1767 0.2147 0.1483 0.151 Uiso 0.694(4) 1 calc R U P A 1
H72C H -0.0638 0.2573 0.2079 0.151 Uiso 0.694(4) 1 calc R U P A 1
C73 C -0.1283(5) 0.0270(5) 0.1036(3) 0.0943(17) Uani 0.694(4) 1 d . U P A 1
H73A H -0.1627 -0.0025 0.1412 0.141 Uiso 0.694(4) 1 calc R U P A 1
H73B H -0.0817 -0.0180 0.0722 0.141 Uiso 0.694(4) 1 calc R U P A 1
H73C H -0.1960 0.0393 0.0751 0.141 Uiso 0.694(4) 1 calc R U P A 1
C74 C 0.0697(4) 0.1227(4) 0.1846(3) 0.0508(9) Uani 0.694(4) 1 d . U P A 1
C75 C 0.0607(6) 0.1460(4) 0.2649(3) 0.0843(15) Uani 0.694(4) 1 d . U P A 1
H75A H -0.0033 0.0968 0.2766 0.126 Uiso 0.694(4) 1 calc R U P A 1
H75B H 0.0386 0.2112 0.2823 0.126 Uiso 0.694(4) 1 calc R U P A 1
H75C H 0.1408 0.1451 0.2880 0.126 Uiso 0.694(4) 1 calc R U P A 1
C76 C 0.1228(5) 0.0279(4) 0.1615(3) 0.0776(14) Uani 0.694(4) 1 d . U P A 1
H76A H 0.0689 -0.0248 0.1759 0.116 Uiso 0.694(4) 1 calc R U P A 1
H76B H 0.2062 0.0380 0.1846 0.116 Uiso 0.694(4) 1 calc R U P A 1
H76C H 0.1274 0.0096 0.1092 0.116 Uiso 0.694(4) 1 calc R U P A 1
B3A B 0.138(3) 0.215(2) 0.0978(15) 0.0442(18) Uani 0.306(4) 1 d . U P A 2
O5A O 0.0482(7) 0.1256(6) 0.0613(4) 0.0544(14) Uani 0.306(4) 1 d . U P A 2
O6A O 0.1258(7) 0.2246(6) 0.1682(5) 0.0497(15) Uani 0.306(4) 1 d . U P A 2
C71A C -0.0293(11) 0.0911(9) 0.1123(7) 0.0638(16) Uani 0.306(4) 1 d . U P A 2
C72A C -0.1516(9) 0.1419(10) 0.1141(8) 0.087(2) Uani 0.306(4) 1 d . U P A 2
H72D H -0.2090 0.1193 0.1472 0.130 Uiso 0.306(4) 1 calc R U P A 2
H72E H -0.1926 0.1237 0.0658 0.130 Uiso 0.306(4) 1 calc R U P A 2
H72F H -0.1270 0.2134 0.1304 0.130 Uiso 0.306(4) 1 calc R U P A 2
C73A C -0.0637(14) -0.0126(9) 0.0936(7) 0.092(3) Uani 0.306(4) 1 d . U P A 2
H73D H -0.1077 -0.0351 0.0459 0.138 Uiso 0.306(4) 1 calc R U P A 2
H73E H -0.1182 -0.0321 0.1291 0.138 Uiso 0.306(4) 1 calc R U P A 2
H73F H 0.0109 -0.0423 0.0927 0.138 Uiso 0.306(4) 1 calc R U P A 2
C74A C 0.0372(12) 0.1466(10) 0.1866(8) 0.0602(16) Uani 0.306(4) 1 d . U P A 2
C75A C -0.0270(12) 0.1859(9) 0.2485(7) 0.092(3) Uani 0.306(4) 1 d . U P A 2
H75D H -0.0913 0.1342 0.2567 0.138 Uiso 0.306(4) 1 calc R U P A 2
H75E H -0.0655 0.2397 0.2406 0.138 Uiso 0.306(4) 1 calc R U P A 2
H75F H 0.0320 0.2106 0.2906 0.138 Uiso 0.306(4) 1 calc R U P A 2
C76A C 0.1263(12) 0.0831(11) 0.2100(8) 0.092(3) Uani 0.306(4) 1 d . U P A 2
H76D H 0.0783 0.0342 0.2309 0.138 Uiso 0.306(4) 1 calc R U P A 2
H76E H 0.1900 0.1259 0.2457 0.138 Uiso 0.306(4) 1 calc R U P A 2
H76F H 0.1661 0.0498 0.1679 0.138 Uiso 0.306(4) 1 calc R U P A 2
C1 C 0.11938(17) 0.60264(14) 0.33782(9) 0.0291(4) Uani 1 1 d . . . . .
C2 C 0.09064(19) 0.50354(14) 0.30146(11) 0.0354(4) Uani 1 1 d . . . . .
H2 H 0.0100 0.4770 0.2790 0.042 Uiso 1 1 calc R U . . .
C3 C 0.1786(2) 0.44287(16) 0.29766(11) 0.0406(5) Uani 1 1 d . . . . .
H3 H 0.1577 0.3753 0.2728 0.049 Uiso 1 1 calc R U . . .
C4 C 0.2965(2) 0.48054(16) 0.33001(11) 0.0411(5) Uani 1 1 d . . . . .
H4 H 0.3570 0.4394 0.3268 0.049 Uiso 1 1 calc R U . . .
C5 C 0.3252(2) 0.57795(17) 0.36679(11) 0.0411(5) Uani 1 1 d . . . . .
H5 H 0.4057 0.6038 0.3896 0.049 Uiso 1 1 calc R U . . .
C6 C 0.23765(18) 0.63935(15) 0.37109(10) 0.0356(4) Uani 1 1 d . . . . .
H6 H 0.2588 0.7065 0.3968 0.043 Uiso 1 1 calc R U . . .
C11 C 0.09321(16) 0.80222(13) 0.35516(10) 0.0279(4) Uani 1 1 d . . . . .
C12 C 0.08984(19) 0.87052(15) 0.42107(10) 0.0369(4) Uani 1 1 d . . . . .
H12 H 0.0418 0.8512 0.4572 0.044 Uiso 1 1 calc R U . . .
C13 C 0.1548(2) 0.96602(16) 0.43524(12) 0.0442(5) Uani 1 1 d . . . . .
H13 H 0.1508 1.0113 0.4804 0.053 Uiso 1 1 calc R U . . .
C14 C 0.2255(2) 0.99464(16) 0.38311(12) 0.0450(5) Uani 1 1 d . . . . .
H14 H 0.2694 1.0600 0.3920 0.054 Uiso 1 1 calc R U . . .
C15 C 0.23182(19) 0.92765(15) 0.31798(11) 0.0364(4) Uani 1 1 d . . . . .
H15 H 0.2821 0.9476 0.2829 0.044 Uiso 1 1 calc R U . . .
C16 C 0.16641(17) 0.83135(13) 0.30216(10) 0.0290(4) Uani 1 1 d . . . . .
C21 C -0.07603(17) 0.67720(13) 0.41910(10) 0.0287(4) Uani 1 1 d . . . . .
C22 C -0.03911(18) 0.62545(15) 0.46575(10) 0.0339(4) Uani 1 1 d . . . . .
H22 H 0.0290 0.5920 0.4547 0.041 Uiso 1 1 calc R U . . .
C23 C -0.0996(2) 0.62178(16) 0.52798(11) 0.0389(5) Uani 1 1 d . . . . .
H23 H -0.0729 0.5859 0.5587 0.047 Uiso 1 1 calc R U . . .
C24 C -0.1983(2) 0.67009(16) 0.54518(11) 0.0412(5) Uani 1 1 d . . . . .
H24 H -0.2394 0.6685 0.5879 0.049 Uiso 1 1 calc R U . . .
C25 C -0.23655(19) 0.72095(16) 0.49931(11) 0.0378(5) Uani 1 1 d . . . . .
H25 H -0.3044 0.7544 0.5114 0.045 Uiso 1 1 calc R U . . .
C26 C -0.17924(17) 0.72512(14) 0.43569(10) 0.0296(4) Uani 1 1 d . . . . .
C31 C 0.33461(17) 0.31992(14) 0.07833(10) 0.0300(4) Uani 1 1 d . . . . .
C32 C 0.39401(19) 0.37280(15) 0.03326(10) 0.0344(4) Uani 1 1 d . . . . .
H32 H 0.4770 0.4063 0.0459 0.041 Uiso 1 1 calc R U . . .
C33 C 0.3349(2) 0.37769(16) -0.02967(11) 0.0402(5) Uani 1 1 d . . . . .
H33 H 0.3771 0.4150 -0.0590 0.048 Uiso 1 1 calc R U . . .
C34 C 0.2153(2) 0.32863(17) -0.04961(12) 0.0449(5) Uani 1 1 d . . . . .
H34 H 0.1749 0.3309 -0.0930 0.054 Uiso 1 1 calc R U . . .
C35 C 0.1548(2) 0.27601(17) -0.00552(12) 0.0455(5) Uani 1 1 d . . . . .
H35 H 0.0724 0.2419 -0.0195 0.055 Uiso 1 1 calc R U . . .
C36 C 0.21069(18) 0.27119(15) 0.05899(11) 0.0348(4) Uani 1 1 d . . . . .
C41 C 0.44318(17) 0.19375(14) 0.14615(10) 0.0300(4) Uani 1 1 d . . . . .
C42 C 0.4029(2) 0.12387(15) 0.08126(11) 0.0392(5) Uani 1 1 d . . . . .
H42 H 0.3653 0.1433 0.0437 0.047 Uiso 1 1 calc R U . . .
C43 C 0.4167(2) 0.02676(16) 0.07054(13) 0.0529(6) Uani 1 1 d . . . . .
H43 H 0.3871 -0.0196 0.0263 0.064 Uiso 1 1 calc R U . . .
C44 C 0.4728(3) -0.00272(17) 0.12342(15) 0.0649(8) Uani 1 1 d . . . . .
H44 H 0.4819 -0.0693 0.1162 0.078 Uiso 1 1 calc R U . . .
C45 C 0.5157(2) 0.06522(16) 0.18695(13) 0.0510(6) Uani 1 1 d . . . . .
H45 H 0.5565 0.0448 0.2229 0.061 Uiso 1 1 calc R U . . .
C46 C 0.50148(18) 0.16369(14) 0.20070(10) 0.0339(4) Uani 1 1 d . . . . .
C51 C 0.25956(19) 0.72234(15) 0.11586(10) 0.0351(4) Uani 1 1 d . . . . .
C52 C 0.1832(3) 0.7649(2) 0.06938(13) 0.0639(7) Uani 1 1 d . . . . .
H52A H 0.1726 0.7223 0.0202 0.096 Uiso 1 1 calc R U . . .
H52B H 0.2259 0.8305 0.0690 0.096 Uiso 1 1 calc R U . . .
H52C H 0.1016 0.7693 0.0888 0.096 Uiso 1 1 calc R U . . .
C53 C 0.3828(2) 0.7098(2) 0.08390(14) 0.0584(7) Uani 1 1 d . . . . .
H53A H 0.3701 0.6541 0.0410 0.088 Uiso 1 1 calc R U . . .
H53B H 0.4391 0.6975 0.1193 0.088 Uiso 1 1 calc R U . . .
H53C H 0.4190 0.7696 0.0707 0.088 Uiso 1 1 calc R U . . .
C54 C 0.1903(2) 0.63011(15) 0.13425(11) 0.0398(5) Uani 1 1 d . . . . .
C55 C 0.1004(3) 0.5630(2) 0.07478(14) 0.0691(9) Uani 1 1 d . . . . .
H55A H 0.1446 0.5435 0.0311 0.104 Uiso 1 1 calc R U . . .
H55B H 0.0345 0.5976 0.0652 0.104 Uiso 1 1 calc R U . . .
H55C H 0.0638 0.5044 0.0895 0.104 Uiso 1 1 calc R U . . .
C56 C 0.2773(3) 0.5743(2) 0.16233(14) 0.0705(9) Uani 1 1 d . . . . .
H56A H 0.3247 0.5431 0.1231 0.106 Uiso 1 1 calc R U . . .
H56B H 0.2289 0.5238 0.1817 0.106 Uiso 1 1 calc R U . . .
H56C H 0.3345 0.6198 0.2004 0.106 Uiso 1 1 calc R U . . .
C61 C -0.3736(2) 0.87033(17) 0.35647(13) 0.0458(5) Uani 1 1 d . . . . .
C62 C -0.4871(3) 0.7963(2) 0.3213(2) 0.0943(12) Uani 1 1 d . . . . .
H62A H -0.5222 0.8171 0.2819 0.141 Uiso 1 1 calc R U . . .
H62B H -0.5490 0.7919 0.3569 0.141 Uiso 1 1 calc R U . . .
H62C H -0.4634 0.7319 0.3024 0.141 Uiso 1 1 calc R U . . .
C63 C -0.4093(3) 0.9693(2) 0.38795(15) 0.0667(8) Uani 1 1 d . . . . .
H63A H -0.4346 0.9959 0.3490 0.100 Uiso 1 1 calc R U . . .
H63B H -0.3381 1.0142 0.4164 0.100 Uiso 1 1 calc R U . . .
H63C H -0.4784 0.9620 0.4189 0.100 Uiso 1 1 calc R U . . .
C64 C -0.2640(2) 0.86957(18) 0.30814(12) 0.0484(6) Uani 1 1 d . . . . .
C65 C -0.2968(4) 0.8426(3) 0.22810(15) 0.0963(13) Uani 1 1 d . . . . .
H65A H -0.3365 0.8936 0.2163 0.144 Uiso 1 1 calc R U . . .
H65B H -0.3540 0.7797 0.2140 0.144 Uiso 1 1 calc R U . . .
H65C H -0.2211 0.8372 0.2021 0.144 Uiso 1 1 calc R U . . .
C66 C -0.1685(3) 0.9631(2) 0.3299(2) 0.0815(10) Uani 1 1 d . . . . .
H66A H -0.2044 1.0176 0.3210 0.122 Uiso 1 1 calc R U . . .
H66B H -0.0956 0.9549 0.3017 0.122 Uiso 1 1 calc R U . . .
H66C H -0.1437 0.9774 0.3812 0.122 Uiso 1 1 calc R U . . .
C81 C 0.6383(2) 0.36203(16) 0.36766(11) 0.0399(5) Uani 1 1 d . . . . .
C82 C 0.7597(2) 0.4048(2) 0.34067(14) 0.0596(7) Uani 1 1 d . . . . .
H82A H 0.8228 0.4296 0.3808 0.089 Uiso 1 1 calc R U . . .
H82B H 0.7463 0.4587 0.3204 0.089 Uiso 1 1 calc R U . . .
H82C H 0.7879 0.3535 0.3035 0.089 Uiso 1 1 calc R U . . .
C83 C 0.5888(3) 0.43901(19) 0.42328(14) 0.0609(7) Uani 1 1 d . . . . .
H83A H 0.6419 0.4571 0.4678 0.091 Uiso 1 1 calc R U . . .
H83B H 0.5041 0.4128 0.4328 0.091 Uiso 1 1 calc R U . . .
H83C H 0.5883 0.4971 0.4054 0.091 Uiso 1 1 calc R U . . .
C84 C 0.64649(19) 0.26591(16) 0.38869(10) 0.0378(5) Uani 1 1 d . . . . .
C85 C 0.7704(2) 0.2621(2) 0.42261(13) 0.0539(6) Uani 1 1 d . . . . .
H85A H 0.7912 0.3171 0.4657 0.081 Uiso 1 1 calc R U . . .
H85B H 0.8345 0.2668 0.3883 0.081 Uiso 1 1 calc R U . . .
H85C H 0.7658 0.2001 0.4359 0.081 Uiso 1 1 calc R U . . .
C86 C 0.5425(2) 0.2375(2) 0.43438(13) 0.0548(6) Uani 1 1 d . . . . .
H86A H 0.5546 0.2833 0.4824 0.082 Uiso 1 1 calc R U . . .
H86B H 0.5430 0.1707 0.4384 0.082 Uiso 1 1 calc R U . . .
H86C H 0.4626 0.2402 0.4119 0.082 Uiso 1 1 calc R U . . .
C91 C 0.56570(17) 0.39119(14) 0.16238(10) 0.0297(4) Uani 1 1 d . . . . .
C92 C 0.58615(19) 0.48961(14) 0.20101(11) 0.0354(4) Uani 1 1 d . . . . .
H92 H 0.5199 0.5171 0.2247 0.042 Uiso 1 1 calc R U . . .
C93 C 0.7021(2) 0.54807(15) 0.20536(11) 0.0398(5) Uani 1 1 d . . . . .
H93 H 0.7147 0.6151 0.2319 0.048 Uiso 1 1 calc R U . . .
C94 C 0.7992(2) 0.50903(16) 0.17123(11) 0.0395(5) Uani 1 1 d . . . . .
H94 H 0.8787 0.5488 0.1744 0.047 Uiso 1 1 calc R U . . .
C95 C 0.77995(19) 0.41202(17) 0.13255(11) 0.0425(5) Uani 1 1 d . . . . .
H95 H 0.8465 0.3851 0.1088 0.051 Uiso 1 1 calc R U . . .
C96 C 0.66402(18) 0.35323(15) 0.12790(11) 0.0365(4) Uani 1 1 d . . . . .
H96 H 0.6519 0.2865 0.1009 0.044 Uiso 1 1 calc R U . . .

loop_
_atom_site_aniso_label
_atom_site_aniso_U_11
_atom_site_aniso_U_22
_atom_site_aniso_U_33
_atom_site_aniso_U_23
_atom_site_aniso_U_13
_atom_site_aniso_U_12
P1 0.0269(2) 0.0296(2) 0.0266(2) 0.00619(19) 0.00291(18) 0.00744(19)
P2 0.0284(2) 0.0300(3) 0.0274(2) 0.00664(19) 0.00370(18) 0.00554(19)
O1 0.0350(7) 0.0386(8) 0.0339(7) 0.0030(6) 0.0077(6) 0.0021(6)
O2 0.0465(9) 0.0347(8) 0.0342(7) -0.0014(6) 0.0175(6) 0.0002(6)
O3 0.0564(10) 0.0637(11) 0.0517(10) 0.0313(8) 0.0201(8) 0.0347(8)
O4 0.0569(10) 0.0563(10) 0.0404(8) 0.0223(7) 0.0132(7) 0.0316(8)
O7 0.0454(8) 0.0355(8) 0.0341(7) 0.0053(6) -0.0104(6) 0.0075(6)
O8 0.0439(8) 0.0421(8) 0.0314(7) 0.0059(6) -0.0037(6) 0.0140(6)
B1 0.0296(11) 0.0316(11) 0.0287(10) 0.0088(9) 0.0015(8) 0.0102(9)
B2 0.0277(11) 0.0301(11) 0.0336(11) 0.0086(9) 0.0028(8) 0.0060(8)
B4 0.0314(11) 0.0357(12) 0.0320(11) 0.0111(9) 0.0027(9) 0.0053(9)
B3 0.026(2) 0.037(2) 0.048(2) 0.0236(16) 0.0069(16) 0.0035(16)
O5 0.0377(15) 0.076(2) 0.080(2) 0.0446(16) -0.0084(13) -0.0112(13)
O6 0.0368(16) 0.0513(17) 0.0514(13) 0.0284(12) 0.0042(12) -0.0029(11)
C71 0.0403(17) 0.065(2) 0.085(2) 0.0414(18) 0.0107(17) -0.0040(16)
C72 0.065(3) 0.092(3) 0.161(4) 0.049(3) 0.042(3) 0.028(2)
C73 0.065(3) 0.097(4) 0.111(4) 0.041(3) 0.001(3) -0.032(3)
C74 0.042(2) 0.053(2) 0.0650(18) 0.0331(16) 0.0145(16) 0.0006(14)
C75 0.098(3) 0.078(3) 0.074(3) 0.037(2) 0.022(2) -0.019(3)
C76 0.081(3) 0.063(3) 0.113(4) 0.054(3) 0.033(3) 0.031(2)
B3A 0.032(3) 0.049(3) 0.057(3) 0.024(3) 0.001(3) 0.005(3)
O5A 0.043(3) 0.057(3) 0.063(3) 0.024(2) 0.011(2) -0.007(2)
O6A 0.042(3) 0.054(3) 0.054(2) 0.024(2) 0.008(2) -0.005(2)
C71A 0.050(3) 0.066(3) 0.074(3) 0.029(2) 0.013(2) -0.012(2)
C72A 0.051(4) 0.102(5) 0.116(5) 0.055(4) 0.008(4) -0.003(4)
C73A 0.105(6) 0.065(4) 0.096(6) 0.030(4) 0.019(6) -0.026(4)
C74A 0.049(3) 0.064(3) 0.071(3) 0.034(2) 0.013(2) -0.007(2)
C75A 0.080(5) 0.093(5) 0.088(5) 0.018(4) 0.036(4) -0.019(4)
C76A 0.085(5) 0.094(5) 0.109(6) 0.056(4) 0.012(5) 0.000(4)
C1 0.0319(10) 0.0318(10) 0.0255(9) 0.0083(7) 0.0052(7) 0.0100(8)
C2 0.0387(11) 0.0328(10) 0.0356(10) 0.0091(8) 0.0079(8) 0.0082(8)
C3 0.0546(14) 0.0326(11) 0.0398(11) 0.0132(9) 0.0129(10) 0.0158(9)
C4 0.0486(13) 0.0509(13) 0.0369(11) 0.0214(10) 0.0148(9) 0.0290(10)
C5 0.0361(11) 0.0533(13) 0.0383(11) 0.0128(10) 0.0018(9) 0.0192(10)
C6 0.0348(11) 0.0391(11) 0.0334(10) 0.0069(9) 0.0015(8) 0.0117(9)
C11 0.0268(9) 0.0277(9) 0.0290(9) 0.0048(7) 0.0001(7) 0.0084(7)
C12 0.0391(11) 0.0385(11) 0.0293(10) 0.0019(8) 0.0046(8) 0.0074(9)
C13 0.0498(13) 0.0384(12) 0.0355(11) -0.0054(9) 0.0025(9) 0.0064(10)
C14 0.0490(13) 0.0299(11) 0.0493(13) 0.0015(9) 0.0026(10) 0.0015(9)
C15 0.0367(11) 0.0337(11) 0.0392(11) 0.0097(9) 0.0038(8) 0.0066(8)
C16 0.0290(9) 0.0293(9) 0.0296(9) 0.0070(8) 0.0001(7) 0.0089(7)
C21 0.0266(9) 0.0307(10) 0.0282(9) 0.0070(7) 0.0006(7) 0.0047(7)
C22 0.0331(10) 0.0383(11) 0.0328(10) 0.0110(8) -0.0001(8) 0.0111(8)
C23 0.0436(12) 0.0444(12) 0.0342(11) 0.0179(9) 0.0022(9) 0.0108(9)
C24 0.0477(13) 0.0489(13) 0.0325(11) 0.0172(9) 0.0102(9) 0.0129(10)
C25 0.0367(11) 0.0428(12) 0.0384(11) 0.0139(9) 0.0106(8) 0.0139(9)
C26 0.0289(9) 0.0310(10) 0.0298(9) 0.0089(8) 0.0033(7) 0.0060(7)
C31 0.0306(10) 0.0312(10) 0.0302(9) 0.0093(8) 0.0055(7) 0.0092(8)
C32 0.0325(10) 0.0394(11) 0.0334(10) 0.0116(8) 0.0067(8) 0.0090(8)
C33 0.0437(12) 0.0463(12) 0.0362(11) 0.0179(10) 0.0080(9) 0.0124(10)
C34 0.0481(13) 0.0503(13) 0.0422(12) 0.0204(10) -0.0051(10) 0.0128(10)
C35 0.0371(12) 0.0483(13) 0.0541(14) 0.0227(11) -0.0085(10) 0.0026(10)
C36 0.0310(10) 0.0348(10) 0.0415(11) 0.0139(9) 0.0002(8) 0.0078(8)
C41 0.0289(9) 0.0294(9) 0.0302(9) 0.0058(8) 0.0019(7) 0.0037(7)
C42 0.0431(12) 0.0385(11) 0.0320(10) 0.0016(9) -0.0036(8) 0.0091(9)
C43 0.0653(16) 0.0342(12) 0.0490(13) -0.0073(10) -0.0157(12) 0.0107(11)
C44 0.089(2) 0.0279(12) 0.0719(18) 0.0014(12) -0.0249(15) 0.0148(12)
C45 0.0666(16) 0.0335(12) 0.0519(14) 0.0101(10) -0.0151(12) 0.0101(11)
C46 0.0350(10) 0.0305(10) 0.0348(10) 0.0080(8) -0.0020(8) 0.0031(8)
C51 0.0360(11) 0.0393(11) 0.0279(10) 0.0048(8) 0.0048(8) 0.0069(8)
C52 0.094(2) 0.0696(18) 0.0371(13) 0.0165(12) 0.0021(13) 0.0356(16)
C53 0.0476(14) 0.0623(16) 0.0537(15) -0.0022(12) 0.0233(11) 0.0021(12)
C54 0.0465(12) 0.0373(11) 0.0322(10) 0.0020(9) 0.0132(9) 0.0073(9)
C55 0.0591(16) 0.0634(17) 0.0543(15) -0.0228(13) 0.0215(13) -0.0167(13)
C56 0.123(3) 0.0558(16) 0.0500(15) 0.0188(12) 0.0288(16) 0.0536(17)
C61 0.0416(12) 0.0489(13) 0.0569(14) 0.0260(11) 0.0024(10) 0.0174(10)
C62 0.0454(16) 0.075(2) 0.168(4) 0.049(2) -0.027(2) 0.0025(15)
C63 0.082(2) 0.0691(18) 0.0671(18) 0.0278(14) 0.0190(15) 0.0480(16)
C64 0.0598(15) 0.0521(14) 0.0472(13) 0.0261(11) 0.0101(11) 0.0277(12)
C65 0.166(4) 0.108(3) 0.0423(15) 0.0257(16) 0.0078(18) 0.091(3)
C66 0.0645(19) 0.078(2) 0.124(3) 0.069(2) 0.0174(18) 0.0064(15)
C81 0.0406(12) 0.0402(12) 0.0340(11) 0.0043(9) -0.0078(9) 0.0033(9)
C82 0.0578(16) 0.0589(16) 0.0554(15) 0.0194(13) -0.0052(12) -0.0144(12)
C83 0.0703(17) 0.0512(15) 0.0525(15) -0.0085(12) -0.0164(13) 0.0234(13)
C84 0.0368(11) 0.0463(12) 0.0290(10) 0.0070(9) -0.0003(8) 0.0090(9)
C85 0.0488(14) 0.0657(16) 0.0463(13) 0.0110(12) -0.0116(11) 0.0149(12)
C86 0.0580(15) 0.0655(16) 0.0389(12) 0.0145(11) 0.0099(11) 0.0033(12)
C91 0.0312(10) 0.0316(10) 0.0262(9) 0.0083(8) 0.0013(7) 0.0042(8)
C92 0.0374(11) 0.0325(10) 0.0361(10) 0.0088(8) 0.0018(8) 0.0058(8)
C93 0.0450(12) 0.0321(11) 0.0399(11) 0.0097(9) -0.0029(9) -0.0001(9)
C94 0.0367(11) 0.0459(12) 0.0350(11) 0.0174(9) -0.0017(8) -0.0055(9)
C95 0.0322(11) 0.0530(13) 0.0401(12) 0.0098(10) 0.0084(9) 0.0042(9)
C96 0.0339(11) 0.0368(11) 0.0351(10) 0.0040(9) 0.0050(8) 0.0043(8)

loop_
_atom_type_symbol
_atom_type_description
_atom_type_scat_dispersion_real
_atom_type_scat_dispersion_imag
_atom_type_scat_source
C C 0.0033 0.0016 'International Tables Vol C Tables 4.2.6.8 and 6.1.1.4'
H H 0.0000 0.0000 'International Tables Vol C Tables 4.2.6.8 and 6.1.1.4'
O O 0.0106 0.0060 'International Tables Vol C Tables 4.2.6.8 and 6.1.1.4'
B B 0.0013 0.0007 'International Tables Vol C Tables 4.2.6.8 and 6.1.1.4'
P P 0.1023 0.0942 'International Tables Vol C Tables 4.2.6.8 and 6.1.1.4'

loop_
_geom_angle_atom_site_label_1
_geom_angle_atom_site_label_2
_geom_angle_atom_site_label_3
_geom_angle
_geom_angle_site_symmetry_1
_geom_angle_site_symmetry_3
_geom_angle_publ_flag
C1 P1 C21 101.94(8) . . ?
C1 P1 C11 101.42(8) . . ?
C21 P1 C11 102.34(8) . . ?
C91 P2 C41 101.82(9) . . ?
C91 P2 C31 102.18(8) . . ?
C41 P2 C31 102.34(8) . . ?
B1 O1 C51 106.70(15) . . ?
B1 O2 C54 106.48(15) . . ?
B2 O3 C61 107.19(16) . . ?
B2 O4 C64 107.11(16) . . ?
B4 O7 C81 106.52(15) . . ?
B4 O8 C84 106.71(16) . . ?
O2 B1 O1 112.85(17) . . ?
O2 B1 C16 126.54(18) . . ?
O1 B1 C16 120.61(18) . . ?
O4 B2 O3 112.62(18) . . ?
O4 B2 C26 127.05(18) . . ?
O3 B2 C26 120.32(18) . . ?
O7 B4 O8 113.13(18) . . ?
O7 B4 C46 127.41(18) . . ?
O8 B4 C46 119.46(18) . . ?
O5 B3 O6 114.9(5) . . ?
O5 B3 C36 120.9(7) . . ?
O6 B3 C36 124.2(7) . . ?
B3 O5 C71 106.6(5) . . ?
B3 O6 C74 105.3(5) . . ?
O5 C71 C73 107.6(4) . . ?
O5 C71 C74 102.3(4) . . ?
C73 C71 C74 119.8(5) . . ?
O5 C71 C72 108.8(4) . . ?
C73 C71 C72 109.6(4) . . ?
C74 C71 C72 108.2(5) . . ?
C71 C72 H72A 109.5 . . ?
C71 C72 H72B 109.5 . . ?
H72A C72 H72B 109.5 . . ?
C71 C72 H72C 109.5 . . ?
H72A C72 H72C 109.5 . . ?
H72B C72 H72C 109.5 . . ?
C71 C73 H73A 109.5 . . ?
C71 C73 H73B 109.5 . . ?
H73A C73 H73B 109.5 . . ?
C71 C73 H73C 109.5 . . ?
H73A C73 H73C 109.5 . . ?
H73B C73 H73C 109.5 . . ?
O6 C74 C75 106.9(4) . . ?
O6 C74 C71 103.2(4) . . ?
C75 C74 C71 118.9(4) . . ?
O6 C74 C76 106.9(3) . . ?
C75 C74 C76 107.6(4) . . ?
C71 C74 C76 112.6(5) . . ?
C74 C75 H75A 109.5 . . ?
C74 C75 H75B 109.5 . . ?
H75A C75 H75B 109.5 . . ?
C74 C75 H75C 109.5 . . ?
H75A C75 H75C 109.5 . . ?
H75B C75 H75C 109.5 . . ?
C74 C76 H76A 109.5 . . ?
C74 C76 H76B 109.5 . . ?
H76A C76 H76B 109.5 . . ?
C74 C76 H76C 109.5 . . ?
H76A C76 H76C 109.5 . . ?
H76B C76 H76C 109.5 . . ?
O6A B3A C36 133(2) . . ?
O6A B3A O5A 104.9(15) . . ?
C36 B3A O5A 121.7(19) . . ?
C71A O5A B3A 110.7(11) . . ?
B3A O6A C74A 115.8(14) . . ?
C73A C71A O5A 112.7(10) . . ?
C73A C71A C74A 120.4(12) . . ?
O5A C71A C74A 104.6(9) . . ?
C73A C71A C72A 110.3(11) . . ?
O5A C71A C72A 106.1(9) . . ?
C74A C71A C72A 101.4(10) . . ?
C71A C72A H72D 109.5 . . ?
C71A C72A H72E 109.5 . . ?
H72D C72A H72E 109.5 . . ?
C71A C72A H72F 109.5 . . ?
H72D C72A H72F 109.5 . . ?
H72E C72A H72F 109.5 . . ?
C71A C73A H73D 109.5 . . ?
C71A C73A H73E 109.5 . . ?
H73D C73A H73E 109.5 . . ?
C71A C73A H73F 109.5 . . ?
H73D C73A H73F 109.5 . . ?
H73E C73A H73F 109.5 . . ?
C75A C74A O6A 110.9(10) . . ?
C75A C74A C71A 123.5(12) . . ?
O6A C74A C71A 101.7(10) . . ?
C75A C74A C76A 106.9(12) . . ?
O6A C74A C76A 101.9(9) . . ?
C71A C74A C76A 109.8(12) . . ?
C74A C75A H75D 109.5 . . ?
C74A C75A H75E 109.5 . . ?
H75D C75A H75E 109.5 . . ?
C74A C75A H75F 109.5 . . ?
H75D C75A H75F 109.5 . . ?
H75E C75A H75F 109.5 . . ?
C74A C76A H76D 109.5 . . ?
C74A C76A H76E 109.5 . . ?
H76D C76A H76E 109.5 . . ?
C74A C76A H76F 109.5 . . ?
H76D C76A H76F 109.5 . . ?
H76E C76A H76F 109.5 . . ?
C6 C1 C2 118.48(18) . . ?
C6 C1 P1 124.46(15) . . ?
C2 C1 P1 116.99(15) . . ?
C3 C2 C1 120.8(2) . . ?
C3 C2 H2 119.6 . . ?
C1 C2 H2 119.6 . . ?
C4 C3 C2 120.2(2) . . ?
C4 C3 H3 119.9 . . ?
C2 C3 H3 119.9 . . ?
C5 C4 C3 119.40(19) . . ?
C5 C4 H4 120.3 . . ?
C3 C4 H4 120.3 . . ?
C4 C5 C6 120.9(2) . . ?
C4 C5 H5 119.6 . . ?
C6 C5 H5 119.6 . . ?
C1 C6 C5 120.26(19) . . ?
C1 C6 H6 119.9 . . ?
C5 C6 H6 119.9 . . ?
C12 C11 C16 118.67(17) . . ?
C12 C11 P1 121.70(15) . . ?
C16 C11 P1 119.56(13) . . ?
C13 C12 C11 121.75(19) . . ?
C13 C12 H12 119.1 . . ?
C11 C12 H12 119.1 . . ?
C14 C13 C12 119.50(19) . . ?
C14 C13 H13 120.3 . . ?
C12 C13 H13 120.3 . . ?
C15 C14 C13 119.6(2) . . ?
C15 C14 H14 120.2 . . ?
C13 C14 H14 120.2 . . ?
C14 C15 C16 122.0(2) . . ?
C14 C15 H15 119.0 . . ?
C16 C15 H15 119.0 . . ?
C15 C16 C11 118.46(17) . . ?
C15 C16 B1 115.65(17) . . ?
C11 C16 B1 125.83(17) . . ?
C22 C21 C26 118.48(17) . . ?
C22 C21 P1 121.70(14) . . ?
C26 C21 P1 119.69(14) . . ?
C23 C22 C21 121.57(18) . . ?
C23 C22 H22 119.2 . . ?
C21 C22 H22 119.2 . . ?
C24 C23 C22 120.16(19) . . ?
C24 C23 H23 119.9 . . ?
C22 C23 H23 119.9 . . ?
C23 C24 C25 118.97(19) . . ?
C23 C24 H24 120.5 . . ?
C25 C24 H24 120.5 . . ?
C24 C25 C26 122.54(19) . . ?
C24 C25 H25 118.7 . . ?
C26 C25 H25 118.7 . . ?
C25 C26 C21 118.24(17) . . ?
C25 C26 B2 115.80(17) . . ?
C21 C26 B2 125.94(17) . . ?
C32 C31 C36 118.45(18) . . ?
C32 C31 P2 121.35(15) . . ?
C36 C31 P2 120.07(14) . . ?
C33 C32 C31 121.66(19) . . ?
C33 C32 H32 119.2 . . ?
C31 C32 H32 119.2 . . ?
C34 C33 C32 120.2(2) . . ?
C34 C33 H33 119.9 . . ?
C32 C33 H33 119.9 . . ?
C33 C34 C35 119.0(2) . . ?
C33 C34 H34 120.5 . . ?
C35 C34 H34 120.5 . . ?
C34 C35 C36 122.3(2) . . ?
C34 C35 H35 118.8 . . ?
C36 C35 H35 118.8 . . ?
B3A C36 C35 115.7(12) . . ?
B3A C36 C31 125.9(12) . . ?
C35 C36 C31 118.38(18) . . ?
C35 C36 B3 116.0(4) . . ?
C31 C36 B3 125.6(4) . . ?
C42 C41 C46 118.37(18) . . ?
C42 C41 P2 121.67(15) . . ?
C46 C41 P2 119.77(14) . . ?
C43 C42 C41 121.4(2) . . ?
C43 C42 H42 119.3 . . ?
C41 C42 H42 119.3 . . ?
C44 C43 C42 120.4(2) . . ?
C44 C43 H43 119.8 . . ?
C42 C43 H43 119.8 . . ?
C43 C44 C45 119.2(2) . . ?
C43 C44 H44 120.4 . . ?
C45 C44 H44 120.4 . . ?
C44 C45 C46 122.4(2) . . ?
C44 C45 H45 118.8 . . ?
C46 C45 H45 118.8 . . ?
C45 C46 C41 118.28(18) . . ?
C45 C46 B4 115.23(18) . . ?
C41 C46 B4 126.46(18) . . ?
O1 C51 C53 110.33(17) . . ?
O1 C51 C52 105.86(17) . . ?
C53 C51 C52 109.9(2) . . ?
O1 C51 C54 101.92(15) . . ?
C53 C51 C54 113.89(19) . . ?
C52 C51 C54 114.4(2) . . ?
C51 C52 H52A 109.5 . . ?
C51 C52 H52B 109.5 . . ?
H52A C52 H52B 109.5 . . ?
C51 C52 H52C 109.5 . . ?
H52A C52 H52C 109.5 . . ?
H52B C52 H52C 109.5 . . ?
C51 C53 H53A 109.5 . . ?
C51 C53 H53B 109.5 . . ?
H53A C53 H53B 109.5 . . ?
C51 C53 H53C 109.5 . . ?
H53A C53 H53C 109.5 . . ?
H53B C53 H53C 109.5 . . ?
O2 C54 C55 109.30(18) . . ?
O2 C54 C56 106.67(17) . . ?
C55 C54 C56 111.6(2) . . ?
O2 C54 C51 101.58(15) . . ?
C55 C54 C51 114.4(2) . . ?
C56 C54 C51 112.5(2) . . ?
C54 C55 H55A 109.5 . . ?
C54 C55 H55B 109.5 . . ?
H55A C55 H55B 109.5 . . ?
C54 C55 H55C 109.5 . . ?
H55A C55 H55C 109.5 . . ?
H55B C55 H55C 109.5 . . ?
C54 C56 H56A 109.5 . . ?
C54 C56 H56B 109.5 . . ?
H56A C56 H56B 109.5 . . ?
C54 C56 H56C 109.5 . . ?
H56A C56 H56C 109.5 . . ?
H56B C56 H56C 109.5 . . ?
O3 C61 C63 107.7(2) . . ?
O3 C61 C62 107.7(2) . . ?
C63 C61 C62 110.1(2) . . ?
O3 C61 C64 101.84(16) . . ?
C63 C61 C64 115.9(2) . . ?
C62 C61 C64 112.8(2) . . ?
C61 C62 H62A 109.5 . . ?
C61 C62 H62B 109.5 . . ?
H62A C62 H62B 109.5 . . ?
C61 C62 H62C 109.5 . . ?
H62A C62 H62C 109.5 . . ?
H62B C62 H62C 109.5 . . ?
C61 C63 H63A 109.5 . . ?
C61 C63 H63B 109.5 . . ?
H63A C63 H63B 109.5 . . ?
C61 C63 H63C 109.5 . . ?
H63A C63 H63C 109.5 . . ?
H63B C63 H63C 109.5 . . ?
O4 C64 C65 107.76(19) . . ?
O4 C64 C66 106.7(2) . . ?
C65 C64 C66 110.2(3) . . ?
O4 C64 C61 102.15(16) . . ?
C65 C64 C61 116.1(2) . . ?
C66 C64 C61 113.2(2) . . ?
C64 C65 H65A 109.5 . . ?
C64 C65 H65B 109.5 . . ?
H65A C65 H65B 109.5 . . ?
C64 C65 H65C 109.5 . . ?
H65A C65 H65C 109.5 . . ?
H65B C65 H65C 109.5 . . ?
C64 C66 H66A 109.5 . . ?
C64 C66 H66B 109.5 . . ?
H66A C66 H66B 109.5 . . ?
C64 C66 H66C 109.5 . . ?
H66A C66 H66C 109.5 . . ?
H66B C66 H66C 109.5 . . ?
O7 C81 C83 108.75(18) . . ?
O7 C81 C82 106.31(17) . . ?
C83 C81 C82 111.5(2) . . ?
O7 C81 C84 101.49(15) . . ?
C83 C81 C84 115.5(2) . . ?
C82 C81 C84 112.35(19) . . ?
C81 C82 H82A 109.5 . . ?
C81 C82 H82B 109.5 . . ?
H82A C82 H82B 109.5 . . ?
C81 C82 H82C 109.5 . . ?
H82A C82 H82C 109.5 . . ?
H82B C82 H82C 109.5 . . ?
C81 C83 H83A 109.5 . . ?
C81 C83 H83B 109.5 . . ?
H83A C83 H83B 109.5 . . ?
C81 C83 H83C 109.5 . . ?
H83A C83 H83C 109.5 . . ?
H83B C83 H83C 109.5 . . ?
O8 C84 C85 109.08(17) . . ?
O8 C84 C86 106.32(17) . . ?
C85 C84 C86 110.19(19) . . ?
O8 C84 C81 102.10(15) . . ?
C85 C84 C81 115.26(19) . . ?
C86 C84 C81 113.14(19) . . ?
C84 C85 H85A 109.5 . . ?
C84 C85 H85B 109.5 . . ?
H85A C85 H85B 109.5 . . ?
C84 C85 H85C 109.5 . . ?
H85A C85 H85C 109.5 . . ?
H85B C85 H85C 109.5 . . ?
C84 C86 H86A 109.5 . . ?
C84 C86 H86B 109.5 . . ?
H86A C86 H86B 109.5 . . ?
C84 C86 H86C 109.5 . . ?
H86A C86 H86C 109.5 . . ?
H86B C86 H86C 109.5 . . ?
C96 C91 C92 118.33(18) . . ?
C96 C91 P2 124.83(15) . . ?
C92 C91 P2 116.78(14) . . ?
C93 C92 C91 120.83(19) . . ?
C93 C92 H92 119.6 . . ?
C91 C92 H92 119.6 . . ?
C94 C93 C92 120.14(19) . . ?
C94 C93 H93 119.9 . . ?
C92 C93 H93 119.9 . . ?
C95 C94 C93 119.57(19) . . ?
C95 C94 H94 120.2 . . ?
C93 C94 H94 120.2 . . ?
C94 C95 C96 120.5(2) . . ?
C94 C95 H95 119.7 . . ?
C96 C95 H95 119.7 . . ?
C91 C96 C95 120.60(19) . . ?
C91 C96 H96 119.7 . . ?
C95 C96 H96 119.7 . . ?

loop_
_geom_bond_atom_site_label_1
_geom_bond_atom_site_label_2
_geom_bond_distance
_geom_bond_site_symmetry_2
_geom_bond_publ_flag
P1 C1 1.8394(19) . ?
P1 C21 1.8447(19) . ?
P1 C11 1.8483(19) . ?
P2 C91 1.8384(19) . ?
P2 C41 1.843(2) . ?
P2 C31 1.8460(19) . ?
O1 B1 1.368(2) . ?
O1 C51 1.460(2) . ?
O2 B1 1.358(3) . ?
O2 C54 1.470(2) . ?
O3 B2 1.366(3) . ?
O3 C61 1.463(3) . ?
O4 B2 1.351(3) . ?
O4 C64 1.467(2) . ?
O7 B4 1.357(3) . ?
O7 C81 1.477(2) . ?
O8 B4 1.374(3) . ?
O8 C84 1.458(2) . ?
B1 C16 1.565(3) . ?
B2 C26 1.560(3) . ?
B4 C46 1.562(3) . ?
B3 O5 1.338(10) . ?
B3 O6 1.351(11) . ?
B3 C36 1.615(7) . ?
O5 C71 1.465(5) . ?
O6 C74 1.464(5) . ?
C71 C73 1.497(7) . ?
C71 C74 1.520(7) . ?
C71 C72 1.571(7) . ?
C72 H72A 0.9800 . ?
C72 H72B 0.9800 . ?
C72 H72C 0.9800 . ?
C73 H73A 0.9800 . ?
C73 H73B 0.9800 . ?
C73 H73C 0.9800 . ?
C74 C75 1.507(7) . ?
C74 C76 1.530(6) . ?
C75 H75A 0.9800 . ?
C75 H75B 0.9800 . ?
C75 H75C 0.9800 . ?
C76 H76A 0.9800 . ?
C76 H76B 0.9800 . ?
C76 H76C 0.9800 . ?
B3A O6A 1.34(3) . ?
B3A C36 1.40(2) . ?
B3A O5A 1.48(3) . ?
O5A C71A 1.440(13) . ?
O6A C74A 1.474(14) . ?
C71A C73A 1.418(16) . ?
C71A C74A 1.550(19) . ?
C71A C72A 1.623(17) . ?
C72A H72D 0.9800 . ?
C72A H72E 0.9800 . ?
C72A H72F 0.9800 . ?
C73A H73D 0.9800 . ?
C73A H73E 0.9800 . ?
C73A H73F 0.9800 . ?
C74A C75A 1.432(16) . ?
C74A C76A 1.572(17) . ?
C75A H75D 0.9800 . ?
C75A H75E 0.9800 . ?
C75A H75F 0.9800 . ?
C76A H76D 0.9800 . ?
C76A H76E 0.9800 . ?
C76A H76F 0.9800 . ?
C1 C6 1.392(3) . ?
C1 C2 1.392(3) . ?
C2 C3 1.391(3) . ?
C2 H2 0.9500 . ?
C3 C4 1.383(3) . ?
C3 H3 0.9500 . ?
C4 C5 1.374(3) . ?
C4 H4 0.9500 . ?
C5 C6 1.394(3) . ?
C5 H5 0.9500 . ?
C6 H6 0.9500 . ?
C11 C12 1.396(3) . ?
C11 C16 1.414(3) . ?
C12 C13 1.389(3) . ?
C12 H12 0.9500 . ?
C13 C14 1.383(3) . ?
C13 H13 0.9500 . ?
C14 C15 1.382(3) . ?
C14 H14 0.9500 . ?
C15 C16 1.399(3) . ?
C15 H15 0.9500 . ?
C21 C22 1.397(3) . ?
C21 C26 1.417(3) . ?
C22 C23 1.390(3) . ?
C22 H22 0.9500 . ?
C23 C24 1.378(3) . ?
C23 H23 0.9500 . ?
C24 C25 1.381(3) . ?
C24 H24 0.9500 . ?
C25 C26 1.398(3) . ?
C25 H25 0.9500 . ?
C31 C32 1.395(3) . ?
C31 C36 1.415(3) . ?
C32 C33 1.389(3) . ?
C32 H32 0.9500 . ?
C33 C34 1.376(3) . ?
C33 H33 0.9500 . ?
C34 C35 1.384(3) . ?
C34 H34 0.9500 . ?
C35 C36 1.400(3) . ?
C35 H35 0.9500 . ?
C41 C42 1.398(3) . ?
C41 C46 1.414(3) . ?
C42 C43 1.386(3) . ?
C42 H42 0.9500 . ?
C43 C44 1.372(3) . ?
C43 H43 0.9500 . ?
C44 C45 1.373(3) . ?
C44 H44 0.9500 . ?
C45 C46 1.402(3) . ?
C45 H45 0.9500 . ?
C51 C53 1.511(3) . ?
C51 C52 1.516(3) . ?
C51 C54 1.537(3) . ?
C52 H52A 0.9800 . ?
C52 H52B 0.9800 . ?
C52 H52C 0.9800 . ?
C53 H53A 0.9800 . ?
C53 H53B 0.9800 . ?
C53 H53C 0.9800 . ?
C54 C55 1.513(3) . ?
C54 C56 1.515(3) . ?
C55 H55A 0.9800 . ?
C55 H55B 0.9800 . ?
C55 H55C 0.9800 . ?
C56 H56A 0.9800 . ?
C56 H56B 0.9800 . ?
C56 H56C 0.9800 . ?
C61 C63 1.510(3) . ?
C61 C62 1.514(4) . ?
C61 C64 1.533(3) . ?
C62 H62A 0.9800 . ?
C62 H62B 0.9800 . ?
C62 H62C 0.9800 . ?
C63 H63A 0.9800 . ?
C63 H63B 0.9800 . ?
C63 H63C 0.9800 . ?
C64 C65 1.513(3) . ?
C64 C66 1.515(4) . ?
C65 H65A 0.9800 . ?
C65 H65B 0.9800 . ?
C65 H65C 0.9800 . ?
C66 H66A 0.9800 . ?
C66 H66B 0.9800 . ?
C66 H66C 0.9800 . ?
C81 C83 1.507(3) . ?
C81 C82 1.527(3) . ?
C81 C84 1.547(3) . ?
C82 H82A 0.9800 . ?
C82 H82B 0.9800 . ?
C82 H82C 0.9800 . ?
C83 H83A 0.9800 . ?
C83 H83B 0.9800 . ?
C83 H83C 0.9800 . ?
C84 C85 1.510(3) . ?
C84 C86 1.518(3) . ?
C85 H85A 0.9800 . ?
C85 H85B 0.9800 . ?
C85 H85C 0.9800 . ?
C86 H86A 0.9800 . ?
C86 H86B 0.9800 . ?
C86 H86C 0.9800 . ?
C91 C96 1.389(3) . ?
C91 C92 1.394(3) . ?
C92 C93 1.388(3) . ?
C92 H92 0.9500 . ?
C93 C94 1.381(3) . ?
C93 H93 0.9500 . ?
C94 C95 1.377(3) . ?
C94 H94 0.9500 . ?
C95 C96 1.390(3) . ?
C95 H95 0.9500 . ?
C96 H96 0.9500 . ?

loop_
_geom_torsion_atom_site_label_1
_geom_torsion_atom_site_label_2
_geom_torsion_atom_site_label_3
_geom_torsion_atom_site_label_4
_geom_torsion
_geom_torsion_site_symmetry_1
_geom_torsion_site_symmetry_2
_geom_torsion_site_symmetry_3
_geom_torsion_site_symmetry_4
_geom_torsion_publ_flag
C54 O2 B1 O1 12.1(2) . . . . ?
C54 O2 B1 C16 -167.30(18) . . . . ?
C51 O1 B1 O2 9.5(2) . . . . ?
C51 O1 B1 C16 -171.00(16) . . . . ?
C64 O4 B2 O3 10.8(2) . . . . ?
C64 O4 B2 C26 -169.6(2) . . . . ?
C61 O3 B2 O4 9.4(2) . . . . ?
C61 O3 B2 C26 -170.18(18) . . . . ?
C81 O7 B4 O8 11.7(2) . . . . ?
C81 O7 B4 C46 -167.7(2) . . . . ?
C84 O8 B4 O7 9.5(2) . . . . ?
C84 O8 B4 C46 -170.96(18) . . . . ?
O6 B3 O5 C71 6.2(10) . . . . ?
C36 B3 O5 C71 -172.6(7) . . . . ?
O5 B3 O6 C74 12.1(10) . . . . ?
C36 B3 O6 C74 -169.1(8) . . . . ?
B3 O5 C71 C73 -147.9(7) . . . . ?
B3 O5 C71 C74 -20.8(7) . . . . ?
B3 O5 C71 C72 93.5(7) . . . . ?
B3 O6 C74 C75 -150.3(7) . . . . ?
B3 O6 C74 C71 -24.2(7) . . . . ?
B3 O6 C74 C76 94.8(7) . . . . ?
O5 C71 C74 O6 27.1(4) . . . . ?
C73 C71 C74 O6 145.9(4) . . . . ?
C72 C71 C74 O6 -87.7(4) . . . . ?
O5 C71 C74 C75 145.1(4) . . . . ?
C73 C71 C74 C75 -96.1(6) . . . . ?
C72 C71 C74 C75 30.4(6) . . . . ?
O5 C71 C74 C76 -87.8(4) . . . . ?
C73 C71 C74 C76 31.0(6) . . . . ?
C72 C71 C74 C76 157.5(4) . . . . ?
O6A B3A O5A C71A 8(3) . . . . ?
C36 B3A O5A C71A -170(2) . . . . ?
C36 B3A O6A C74A -179(3) . . . . ?
O5A B3A O6A C74A 2(3) . . . . ?
B3A O5A C71A C73A -147.1(17) . . . . ?
B3A O5A C71A C74A -14.6(18) . . . . ?
B3A O5A C71A C72A 92.1(17) . . . . ?
B3A O6A C74A C75A -143.7(19) . . . . ?
B3A O6A C74A C71A -11(2) . . . . ?
B3A O6A C74A C76A 102.8(19) . . . . ?
C73A C71A C74A C75A -92.4(17) . . . . ?
O5A C71A C74A C75A 139.7(12) . . . . ?
C72A C71A C74A C75A 29.5(15) . . . . ?
C73A C71A C74A O6A 142.4(11) . . . . ?
O5A C71A C74A O6A 14.5(12) . . . . ?
C72A C71A C74A O6A -95.6(9) . . . . ?
C73A C71A C74A C76A 35.1(16) . . . . ?
O5A C71A C74A C76A -92.8(11) . . . . ?
C72A C71A C74A C76A 157.1(9) . . . . ?
C21 P1 C1 C6 -87.10(17) . . . . ?
C11 P1 C1 C6 18.29(18) . . . . ?
C21 P1 C1 C2 96.16(15) . . . . ?
C11 P1 C1 C2 -158.45(15) . . . . ?
C6 C1 C2 C3 -0.8(3) . . . . ?
P1 C1 C2 C3 176.11(15) . . . . ?
C1 C2 C3 C4 -0.1(3) . . . . ?
C2 C3 C4 C5 1.0(3) . . . . ?
C3 C4 C5 C6 -0.8(3) . . . . ?
C2 C1 C6 C5 1.0(3) . . . . ?
P1 C1 C6 C5 -175.71(15) . . . . ?
C4 C5 C6 C1 -0.2(3) . . . . ?
C1 P1 C11 C12 -107.97(16) . . . . ?
C21 P1 C11 C12 -2.88(18) . . . . ?
C1 P1 C11 C16 74.90(15) . . . . ?
C21 P1 C11 C16 179.99(14) . . . . ?
C16 C11 C12 C13 0.9(3) . . . . ?
P1 C11 C12 C13 -176.24(16) . . . . ?
C11 C12 C13 C14 -0.3(3) . . . . ?
C12 C13 C14 C15 -0.8(3) . . . . ?
C13 C14 C15 C16 1.4(3) . . . . ?
C14 C15 C16 C11 -0.8(3) . . . . ?
C14 C15 C16 B1 -178.29(19) . . . . ?
C12 C11 C16 C15 -0.3(3) . . . . ?
P1 C11 C16 C15 176.88(14) . . . . ?
C12 C11 C16 B1 176.85(18) . . . . ?
P1 C11 C16 B1 -5.9(3) . . . . ?
O2 B1 C16 C15 -169.63(19) . . . . ?
O1 B1 C16 C15 11.0(3) . . . . ?
O2 B1 C16 C11 13.1(3) . . . . ?
O1 B1 C16 C11 -166.30(17) . . . . ?
C1 P1 C21 C22 -1.72(18) . . . . ?
C11 P1 C21 C22 -106.40(16) . . . . ?
C1 P1 C21 C26 -177.56(15) . . . . ?
C11 P1 C21 C26 77.76(16) . . . . ?
C26 C21 C22 C23 -1.2(3) . . . . ?
P1 C21 C22 C23 -177.10(16) . . . . ?
C21 C22 C23 C24 -0.2(3) . . . . ?
C22 C23 C24 C25 0.7(3) . . . . ?
C23 C24 C25 C26 0.2(3) . . . . ?
C24 C25 C26 C21 -1.7(3) . . . . ?
C24 C25 C26 B2 179.4(2) . . . . ?
C22 C21 C26 C25 2.1(3) . . . . ?
P1 C21 C26 C25 178.07(15) . . . . ?
C22 C21 C26 B2 -179.06(18) . . . . ?
P1 C21 C26 B2 -3.1(3) . . . . ?
O4 B2 C26 C25 -172.8(2) . . . . ?
O3 B2 C26 C25 6.7(3) . . . . ?
O4 B2 C26 C21 8.3(3) . . . . ?
O3 B2 C26 C21 -172.15(19) . . . . ?
C91 P2 C31 C32 -4.32(18) . . . . ?
C41 P2 C31 C32 -109.48(16) . . . . ?
C91 P2 C31 C36 179.93(15) . . . . ?
C41 P2 C31 C36 74.76(17) . . . . ?
C36 C31 C32 C33 -0.6(3) . . . . ?
P2 C31 C32 C33 -176.38(15) . . . . ?
C31 C32 C33 C34 -0.9(3) . . . . ?
C32 C33 C34 C35 1.0(3) . . . . ?
C33 C34 C35 C36 0.3(4) . . . . ?
O6A B3A C36 C35 -144(3) . . . . ?
O5A B3A C36 C35 34(3) . . . . ?
O6A B3A C36 C31 38(4) . . . . ?
O5A B3A C36 C31 -143.9(17) . . . . ?
C34 C35 C36 B3A 179.9(15) . . . . ?
C34 C35 C36 C31 -1.7(3) . . . . ?
C34 C35 C36 B3 179.0(5) . . . . ?
C32 C31 C36 B3A -180.0(17) . . . . ?
P2 C31 C36 B3A -4.1(17) . . . . ?
C32 C31 C36 C35 1.8(3) . . . . ?
P2 C31 C36 C35 177.70(16) . . . . ?
C32 C31 C36 B3 -179.0(5) . . . . ?
P2 C31 C36 B3 -3.2(6) . . . . ?
O5 B3 C36 C35 3.3(11) . . . . ?
O6 B3 C36 C35 -175.3(8) . . . . ?
O5 B3 C36 C31 -175.8(6) . . . . ?
O6 B3 C36 C31 5.5(13) . . . . ?
C91 P2 C41 C42 -110.04(17) . . . . ?
C31 P2 C41 C42 -4.58(18) . . . . ?
C91 P2 C41 C46 75.16(16) . . . . ?
C31 P2 C41 C46 -179.39(15) . . . . ?
C46 C41 C42 C43 1.4(3) . . . . ?
P2 C41 C42 C43 -173.44(18) . . . . ?
C41 C42 C43 C44 -1.2(4) . . . . ?
C42 C43 C44 C45 -0.3(4) . . . . ?
C43 C44 C45 C46 1.7(4) . . . . ?
C44 C45 C46 C41 -1.4(4) . . . . ?
C44 C45 C46 B4 -179.4(2) . . . . ?
C42 C41 C46 C45 -0.1(3) . . . . ?
P2 C41 C46 C45 174.85(17) . . . . ?
C42 C41 C46 B4 177.60(19) . . . . ?
P2 C41 C46 B4 -7.4(3) . . . . ?
O7 B4 C46 C45 -174.7(2) . . . . ?
O8 B4 C46 C45 5.9(3) . . . . ?
O7 B4 C46 C41 7.5(3) . . . . ?
O8 B4 C46 C41 -171.92(19) . . . . ?
B1 O1 C51 C53 -146.96(19) . . . . ?
B1 O1 C51 C52 94.2(2) . . . . ?
B1 O1 C51 C54 -25.65(19) . . . . ?
B1 O2 C54 C55 -148.3(2) . . . . ?
B1 O2 C54 C56 90.9(2) . . . . ?
B1 O2 C54 C51 -27.1(2) . . . . ?
O1 C51 C54 O2 31.54(19) . . . . ?
C53 C51 C54 O2 150.35(18) . . . . ?
C52 C51 C54 O2 -82.2(2) . . . . ?
O1 C51 C54 C55 149.17(18) . . . . ?
C53 C51 C54 C55 -92.0(2) . . . . ?
C52 C51 C54 C55 35.5(3) . . . . ?
O1 C51 C54 C56 -82.15(19) . . . . ?
C53 C51 C54 C56 36.7(2) . . . . ?
C52 C51 C54 C56 164.13(19) . . . . ?
B2 O3 C61 C63 -146.7(2) . . . . ?
B2 O3 C61 C62 94.6(2) . . . . ?
B2 O3 C61 C64 -24.2(2) . . . . ?
B2 O4 C64 C65 -147.9(2) . . . . ?
B2 O4 C64 C66 93.8(2) . . . . ?
B2 O4 C64 C61 -25.1(2) . . . . ?
O3 C61 C64 O4 29.4(2) . . . . ?
C63 C61 C64 O4 145.9(2) . . . . ?
C62 C61 C64 O4 -85.8(2) . . . . ?
O3 C61 C64 C65 146.3(2) . . . . ?
C63 C61 C64 C65 -97.2(3) . . . . ?
C62 C61 C64 C65 31.1(3) . . . . ?
O3 C61 C64 C66 -84.9(2) . . . . ?
C63 C61 C64 C66 31.7(3) . . . . ?
C62 C61 C64 C66 159.9(2) . . . . ?
B4 O7 C81 C83 -148.5(2) . . . . ?
B4 O7 C81 C82 91.3(2) . . . . ?
B4 O7 C81 C84 -26.3(2) . . . . ?
B4 O8 C84 C85 -147.66(19) . . . . ?
B4 O8 C84 C86 93.5(2) . . . . ?
B4 O8 C84 C81 -25.3(2) . . . . ?
O7 C81 C84 O8 30.90(18) . . . . ?
C83 C81 C84 O8 148.32(18) . . . . ?
C82 C81 C84 O8 -82.3(2) . . . . ?
O7 C81 C84 C85 148.99(18) . . . . ?
C83 C81 C84 C85 -93.6(2) . . . . ?
C82 C81 C84 C85 35.8(3) . . . . ?
O7 C81 C84 C86 -82.9(2) . . . . ?
C83 C81 C84 C86 34.5(3) . . . . ?
C82 C81 C84 C86 163.90(19) . . . . ?
C41 P2 C91 C96 22.07(19) . . . . ?
C31 P2 C91 C96 -83.50(18) . . . . ?
C41 P2 C91 C92 -155.11(15) . . . . ?
C31 P2 C91 C92 99.32(16) . . . . ?
C96 C91 C92 C93 -0.5(3) . . . . ?
P2 C91 C92 C93 176.90(15) . . . . ?
C91 C92 C93 C94 0.0(3) . . . . ?
C92 C93 C94 C95 0.4(3) . . . . ?
C93 C94 C95 C96 -0.3(3) . . . . ?
C92 C91 C96 C95 0.6(3) . . . . ?
P2 C91 C96 C95 -176.55(16) . . . . ?
C94 C95 C96 C91 -0.2(3) . . . . ?
